data_2212874
loop_
_publ_author_name
'Huan-Mei Guo'
'Fang-Fang Jian'
'Yu-Feng Li'
'Cui-Hua Lin'
'Qian Wu'

_publ_section_title
;
 5-(4-Chlorophenyl)-3-(4-nitrophenyl)-1-phenyl-2-pyrazoline
;
_journal_coeditor_code GG3080
_journal_issue 4
_journal_name_full 'Acta Crystallographica Section E'
_journal_page_first o1814
_journal_page_last o1815
_journal_paper_doi 10.1107/S160053680701077X
_journal_volume 63
_journal_year 2007
_chemical_formula_iupac 'C21 H16 Cl N3 O2'
_chemical_formula_moiety 'C21 H16 Cl N3 O2'
_chemical_formula_sum 'C21 H16 Cl N3 O2'
_chemical_formula_weight 377.82
_chemical_name_systematic
;
5-(4-Chlorophenyl)-3-(4-nitrophenyl)-1-phenyl-2-pyrazoline
;
_space_group_IT_number 2
_symmetry_cell_setting triclinic
_symmetry_space_group_name_Hall '-P 1'
_symmetry_space_group_name_H-M 'P -1'
_atom_sites_solution_hydrogens geom
_atom_sites_solution_primary direct
_atom_sites_solution_secondary difmap
_audit_creation_method SHELXL97
_cell_angle_alpha 111.573(9)
_cell_angle_beta 109.112(9)
_cell_angle_gamma 93.920(9)
_cell_formula_units_Z 2
_cell_length_a 8.165(4)
_cell_length_b 10.785(6)
_cell_length_c 12.054(7)
_cell_measurement_reflns_used 1712
_cell_measurement_temperature 294(2)
_cell_measurement_theta_max 25.93
_cell_measurement_theta_min 2.70
_cell_volume 910.9(9)
_computing_cell_refinement SMART
_computing_data_collection 'SMART (Bruker, 1997)'
_computing_data_reduction 'SAINT (Bruker, 1997)'
_computing_molecular_graphics 'SHELXTL and PLATON (Spek, 2003)'
_computing_publication_material 'SHELXTL (Bruker, 1997)'
_computing_structure_refinement 'SHELXL97 (Sheldrick, 1997)'
_computing_structure_solution 'SHELXS97 (Sheldrick, 1997)'
_diffrn_ambient_temperature 294(2)
_diffrn_measured_fraction_theta_full 0.990
_diffrn_measured_fraction_theta_max 0.990
_diffrn_measurement_device_type 'Bruker SMART CCD area-detector'
_diffrn_measurement_method '\f and \w'
_diffrn_radiation_monochromator graphite
_diffrn_radiation_source 'fine-focus sealed tube'
_diffrn_radiation_type MoK\a
_diffrn_radiation_wavelength 0.71073
_diffrn_reflns_av_R_equivalents 0.020
_diffrn_reflns_av_sigmaI/netI 0.039
_diffrn_reflns_limit_h_max 8
_diffrn_reflns_limit_h_min -9
_diffrn_reflns_limit_k_max 12
_diffrn_reflns_limit_k_min -10
_diffrn_reflns_limit_l_max 14
_diffrn_reflns_limit_l_min -12
_diffrn_reflns_number 4704
_diffrn_reflns_theta_full 25.0
_diffrn_reflns_theta_max 25.0
_diffrn_reflns_theta_min 2.0
_exptl_absorpt_coefficient_mu 0.231
_exptl_absorpt_correction_T_max 0.960
_exptl_absorpt_correction_T_min 0.947
_exptl_absorpt_correction_type multi-scan
_exptl_absorpt_process_details '(SADABS; Bruker, 1997)'
_exptl_crystal_colour red
_exptl_crystal_density_diffrn 1.377
_exptl_crystal_density_method 'not measured'
_exptl_crystal_description block
_exptl_crystal_F_000 392
_exptl_crystal_size_max 0.24
_exptl_crystal_size_mid 0.20
_exptl_crystal_size_min 0.18
_refine_diff_density_max 0.20
_refine_diff_density_min -0.22
_refine_ls_extinction_coef 0.046(5)
_refine_ls_extinction_expression Fc^*^=kFc[1+0.001xFc^2^\l^3^/sin(2\q)]^-1/4^
_refine_ls_extinction_method 'SHELXL97 (Sheldrick, 1997)'
_refine_ls_goodness_of_fit_ref 1.016
_refine_ls_hydrogen_treatment constr
_refine_ls_matrix_type full
_refine_ls_number_parameters 245
_refine_ls_number_reflns 3182
_refine_ls_number_restraints 6
_refine_ls_restrained_S_all 1.025
_refine_ls_R_factor_all 0.0731
_refine_ls_R_factor_gt 0.0440
_refine_ls_shift/su_max 0.004
_refine_ls_shift/su_mean 0.001
_refine_ls_structure_factor_coef Fsqd
_refine_ls_weighting_details 'calc w = 1/[\s^2^(Fo^2^)+(0.0779P)^2^+0.0713P] where P=(Fo^2^+2Fc^2^)/3'
_refine_ls_weighting_scheme calc
_refine_ls_wR_factor_gt 0.1176
_refine_ls_wR_factor_ref 0.1381
_reflns_number_gt 2151
_reflns_number_total 3182
_reflns_threshold_expression I>2\s(I)
_cod_data_source_file gg3080.cif
_cod_data_source_block I
_cod_depositor_comments
;
The following automatic conversions were performed:
'_symmetry_cell_setting' value 'Triclinic' changed to 'triclinic'
according to '/home/saulius/struct/CIF-dictionaries/cif_core.dic'
dictionary named 'cif_core.dic' version 2.4.1 from 2010-06-29.

Automatic conversion script
Id: cif_fix_enum 1527 2010-12-29 10:47:43Z saulius 

The following automatic conversions were performed:

'_symmetry_cell_setting' value 'Triclinic' changed to 'triclinic'
according to /home/saulius/struct/CIF-dictionaries/cif_core.dic
dictionary named 'cif_core.dic' version 2.4.1 from 2010-06-29.

Automatic conversion script
Id: cif_fix_values 1715 2011-07-08 13:25:40Z adriana 
;
_cod_database_code 2212874
_cod_database_fobs_code 2212874

loop_
_symmetry_equiv_pos_as_xyz
'x, y, z'
'-x, -y, -z'

loop_
_atom_site_type_symbol
_atom_site_label
_atom_site_fract_x
_atom_site_fract_y
_atom_site_fract_z
_atom_site_U_iso_or_equiv
_atom_site_adp_type
_atom_site_calc_flag
_atom_site_refinement_flags
_atom_site_occupancy
Cl Cl1 0.38186(9) -0.27323(6) 0.79731(7) 0.0748(3) Uani d . 1
O O1 0.8923(4) 0.9579(3) 1.5826(3) 0.1147(9) Uani d U 1
O O2 1.0023(3) 0.8253(3) 1.6715(2) 0.1230(10) Uani d . 1
N N1 0.9425(3) 0.8527(3) 1.5778(3) 0.0819(8) Uani d . 1
N N2 0.7658(2) 0.45636(18) 0.98335(17) 0.0476(5) Uani d . 1
N N3 0.7681(3) 0.34629(18) 0.88172(17) 0.0518(5) Uani d . 1
C C1 0.8047(3) 0.6668(2) 1.2242(3) 0.0580(6) Uani d . 1
H H1 0.7360 0.6749 1.1496 0.070 Uiso calc R 1
C C2 0.8251(3) 0.7644(3) 1.3418(3) 0.0656(7) Uani d . 1
H H2 0.7725 0.8392 1.3475 0.079 Uiso calc R 1
C C3 0.9243(3) 0.7505(3) 1.4511(2) 0.0592(7) Uani d . 1
C C4 1.0065(3) 0.6438(3) 1.4464(2) 0.0613(7) Uani d . 1
H H4 1.0743 0.6370 1.5219 0.074 Uiso calc R 1
C C5 0.9876(3) 0.5462(2) 1.3277(2) 0.0544(6) Uani d . 1
H H5 1.0439 0.4734 1.3233 0.065 Uiso calc R 1
C C6 0.8849(3) 0.5554(2) 1.2143(2) 0.0463(6) Uani d . 1
C C7 0.8632(3) 0.4511(2) 1.0893(2) 0.0446(5) Uani d . 1
C C8 0.9508(3) 0.3310(2) 1.0668(2) 0.0508(6) Uani d . 1
H H8A 0.9298 0.2789 1.1134 0.061 Uiso calc R 1
H H8B 1.0777 0.3598 1.0924 0.061 Uiso calc R 1
C C9 0.8595(3) 0.2484(2) 0.9209(2) 0.0479(6) Uani d . 1
H H9 0.9490 0.2280 0.8829 0.057 Uiso calc R 1
C C10 0.7350(3) 0.1173(2) 0.88504(19) 0.0412(5) Uani d . 1
C C11 0.5592(3) 0.1127(2) 0.8724(2) 0.0514(6) Uani d . 1
H H11 0.5144 0.1914 0.8826 0.062 Uiso calc R 1
C C12 0.4501(3) -0.0068(2) 0.8448(2) 0.0537(6) Uani d . 1
H H12 0.3320 -0.0092 0.8353 0.064 Uiso calc R 1
C C13 0.5176(3) -0.1221(2) 0.8317(2) 0.0475(6) Uani d . 1
C C14 0.6902(3) -0.1205(2) 0.8441(2) 0.0536(6) Uani d . 1
H H14 0.7348 -0.1992 0.8353 0.064 Uiso calc R 1
C C15 0.7977(3) -0.0008(2) 0.8699(2) 0.0506(6) Uani d . 1
H H15 0.9148 0.0002 0.8772 0.061 Uiso calc R 1
C C16 0.6749(3) 0.3293(2) 0.7559(2) 0.0474(6) Uani d . 1
C C17 0.6684(3) 0.2128(3) 0.6524(2) 0.0598(7) Uani d . 1
H H17 0.7252 0.1452 0.6669 0.072 Uiso calc R 1
C C18 0.5776(4) 0.1979(3) 0.5281(2) 0.0696(8) Uani d . 1
H H18 0.5730 0.1196 0.4591 0.083 Uiso calc R 1
C C19 0.4939(4) 0.2968(3) 0.5047(3) 0.0712(8) Uani d . 1
H H19 0.4336 0.2860 0.4205 0.085 Uiso calc R 1
C C20 0.5001(3) 0.4123(3) 0.6072(2) 0.0652(7) Uani d . 1
H H20 0.4437 0.4798 0.5918 0.078 Uiso calc R 1
C C21 0.5886(3) 0.4290(2) 0.7320(2) 0.0525(6) Uani d . 1
H H21 0.5908 0.5069 0.8004 0.063 Uiso calc R 1

loop_
_atom_site_aniso_label
_atom_site_aniso_U_11
_atom_site_aniso_U_22
_atom_site_aniso_U_33
_atom_site_aniso_U_12
_atom_site_aniso_U_13
_atom_site_aniso_U_23
Cl1 0.0847(5) 0.0517(4) 0.0809(5) -0.0033(3) 0.0313(4) 0.0229(4)
O1 0.149(2) 0.0683(15) 0.121(2) 0.0147(15) 0.0827(17) 0.0062(14)
O2 0.1079(19) 0.163(3) 0.0580(14) 0.0525(17) 0.0208(13) 0.0078(15)
N1 0.0646(16) 0.0819(19) 0.0741(18) 0.0056(13) 0.0316(14) 0.0029(15)
N2 0.0529(11) 0.0400(10) 0.0474(11) 0.0062(8) 0.0160(9) 0.0188(9)
N3 0.0677(13) 0.0400(11) 0.0451(11) 0.0132(9) 0.0172(9) 0.0183(9)
C1 0.0580(15) 0.0531(15) 0.0610(16) 0.0137(12) 0.0214(12) 0.0225(13)
C2 0.0644(16) 0.0498(15) 0.0785(19) 0.0136(12) 0.0305(14) 0.0190(14)
C3 0.0496(14) 0.0552(15) 0.0562(16) -0.0018(12) 0.0223(12) 0.0057(12)
C4 0.0539(15) 0.0675(17) 0.0492(15) 0.0034(13) 0.0142(11) 0.0165(13)
C5 0.0534(14) 0.0516(14) 0.0528(15) 0.0076(11) 0.0155(11) 0.0205(12)
C6 0.0413(12) 0.0420(13) 0.0514(14) 0.0003(9) 0.0155(10) 0.0183(11)
C7 0.0412(12) 0.0408(12) 0.0490(13) 0.0029(9) 0.0129(10) 0.0202(10)
C8 0.0455(13) 0.0457(13) 0.0552(14) 0.0060(10) 0.0118(11) 0.0214(11)
C9 0.0492(13) 0.0461(13) 0.0530(13) 0.0129(10) 0.0220(11) 0.0227(11)
C10 0.0454(13) 0.0411(12) 0.0360(11) 0.0104(9) 0.0146(9) 0.0153(9)
C11 0.0514(14) 0.0456(13) 0.0605(15) 0.0176(11) 0.0240(11) 0.0218(11)
C12 0.0467(14) 0.0537(15) 0.0584(15) 0.0104(11) 0.0212(11) 0.0197(12)
C13 0.0534(14) 0.0442(13) 0.0401(12) 0.0049(10) 0.0150(10) 0.0157(10)
C14 0.0627(16) 0.0396(13) 0.0569(15) 0.0186(11) 0.0191(12) 0.0201(11)
C15 0.0460(13) 0.0479(13) 0.0534(14) 0.0161(10) 0.0156(10) 0.0179(11)
C16 0.0488(13) 0.0446(13) 0.0473(13) -0.0012(10) 0.0174(10) 0.0201(11)
C17 0.0725(16) 0.0521(15) 0.0563(15) 0.0066(12) 0.0273(13) 0.0227(12)
C18 0.087(2) 0.0633(17) 0.0503(16) -0.0014(15) 0.0290(14) 0.0151(13)
C19 0.0751(19) 0.083(2) 0.0478(15) 0.0006(15) 0.0151(13) 0.0295(15)
C20 0.0641(16) 0.0713(18) 0.0594(17) 0.0078(13) 0.0139(13) 0.0358(15)
C21 0.0534(14) 0.0512(14) 0.0512(14) 0.0042(11) 0.0159(11) 0.0241(11)

loop_
_atom_type_symbol
_atom_type_description
_atom_type_scat_dispersion_real
_atom_type_scat_dispersion_imag
_atom_type_scat_source
C C 0.0033 0.0016 'International Tables Vol C Tables 4.2.6.8 and 6.1.1.4'
H H 0.0000 0.0000 'International Tables Vol C Tables 4.2.6.8 and 6.1.1.4'
N N 0.0061 0.0033 'International Tables Vol C Tables 4.2.6.8 and 6.1.1.4'
O O 0.0106 0.0060 'International Tables Vol C Tables 4.2.6.8 and 6.1.1.4'
Cl Cl 0.1484 0.1585 'International Tables Vol C Tables 4.2.6.8 and 6.1.1.4'

loop_
_geom_angle_atom_site_label_1
_geom_angle_atom_site_label_2
_geom_angle_atom_site_label_3
_geom_angle
_geom_angle_publ_flag
O1 N1 O2 124.0(3) ?
O1 N1 C3 117.9(3) ?
O2 N1 C3 118.0(3) ?
C7 N2 N3 109.11(18) ?
N2 N3 C16 120.43(18) ?
N2 N3 C9 112.94(17) ?
C16 N3 C9 126.33(19) ?
C2 C1 C6 121.1(2) ?
C2 C1 H1 119.5 ?
C6 C1 H1 119.5 ?
C1 C2 C3 119.0(3) ?
C1 C2 H2 120.5 ?
C3 C2 H2 120.5 ?
C4 C3 C2 122.0(2) ?
C4 C3 N1 118.6(3) ?
C2 C3 N1 119.4(3) ?
C3 C4 C5 118.9(2) ?
C3 C4 H4 120.5 ?
C5 C4 H4 120.5 ?
C4 C5 C6 120.7(2) ?
C4 C5 H5 119.6 ?
C6 C5 H5 119.6 ?
C1 C6 C5 118.3(2) ?
C1 C6 C7 121.3(2) ?
C5 C6 C7 120.5(2) ?
N2 C7 C6 121.4(2) ?
N2 C7 C8 112.6(2) ?
C6 C7 C8 125.99(19) ?
C7 C8 C9 102.38(17) ?
C7 C8 H8A 111.3 ?
C9 C8 H8A 111.3 ?
C7 C8 H8B 111.3 ?
C9 C8 H8B 111.3 ?
H8A C8 H8B 109.2 ?
N3 C9 C10 113.14(18) no
N3 C9 C8 101.32(17) ?
C10 C9 C8 112.81(17) ?
N3 C9 H9 109.8 ?
C10 C9 H9 109.8 ?
C8 C9 H9 109.8 ?
C15 C10 C11 118.1(2) ?
C15 C10 C9 119.8(2) ?
C11 C10 C9 121.99(19) ?
C12 C11 C10 121.0(2) ?
C12 C11 H11 119.5 ?
C10 C11 H11 119.5 ?
C13 C12 C11 119.3(2) ?
C13 C12 H12 120.4 ?
C11 C12 H12 120.4 ?
C14 C13 C12 121.0(2) ?
C14 C13 Cl1 119.16(18) ?
C12 C13 Cl1 119.79(19) ?
C13 C14 C15 119.2(2) ?
C13 C14 H14 120.4 ?
C15 C14 H14 120.4 ?
C10 C15 C14 121.3(2) ?
C10 C15 H15 119.3 ?
C14 C15 H15 119.3 ?
C17 C16 N3 120.3(2) ?
C17 C16 C21 119.2(2) ?
N3 C16 C21 120.5(2) ?
C18 C17 C16 119.8(3) ?
C18 C17 H17 120.1 ?
C16 C17 H17 120.1 ?
C19 C18 C17 121.0(3) ?
C19 C18 H18 119.5 ?
C17 C18 H18 119.5 ?
C18 C19 C20 119.3(2) ?
C18 C19 H19 120.3 ?
C20 C19 H19 120.3 ?
C21 C20 C19 120.8(3) ?
C21 C20 H20 119.6 ?
C19 C20 H20 119.6 ?
C20 C21 C16 120.0(2) ?
C20 C21 H21 120.0 ?
C16 C21 H21 120.0 ?

loop_
_geom_bond_atom_site_label_1
_geom_bond_atom_site_label_2
_geom_bond_distance
_geom_bond_publ_flag
Cl1 C13 1.735(2) yes
O1 N1 1.220(4) no
O2 N1 1.228(3) no
N1 C3 1.469(4) ?
N2 C7 1.289(3) yes
N2 N3 1.363(3) yes
N3 C16 1.391(3) no
N3 C9 1.462(3) yes
C1 C2 1.367(4) ?
C1 C6 1.393(3) ?
C1 H1 0.9300 ?
C2 C3 1.371(4) ?
C2 H2 0.9300 ?
C3 C4 1.364(3) ?
C4 C5 1.380(3) ?
C4 H4 0.9300 ?
C5 C6 1.393(3) no
C5 H5 0.9300 ?
C6 C7 1.456(3) ?
C7 C8 1.503(3) yes
C8 C9 1.530(3) yes
C8 H8A 0.9700 ?
C8 H8B 0.9700 ?
C9 C10 1.512(3) ?
C9 H9 0.9800 ?
C10 C15 1.377(3) ?
C10 C11 1.388(3) no
C11 C12 1.379(3) ?
C11 H11 0.9300 ?
C12 C13 1.372(3) ?
C12 H12 0.9300 ?
C13 C14 1.366(3) ?
C14 C15 1.381(3) ?
C14 H14 0.9300 ?
C15 H15 0.9300 ?
C16 C17 1.390(3) no
C16 C21 1.391(3) ?
C17 C18 1.378(3) ?
C17 H17 0.9300 ?
C18 C19 1.370(4) ?
C18 H18 0.9300 ?
C19 C20 1.379(4) ?
C19 H19 0.9300 ?
C20 C21 1.374(3) ?
C20 H20 0.9300 ?
C21 H21 0.9300 ?

loop_
_geom_torsion_atom_site_label_1
_geom_torsion_atom_site_label_2
_geom_torsion_atom_site_label_3
_geom_torsion_atom_site_label_4
_geom_torsion
_geom_torsion_publ_flag
C7 N2 N3 C16 -178.97(18) ?
C7 N2 N3 C9 6.9(2) ?
C6 C1 C2 C3 -1.0(4) ?
C1 C2 C3 C4 1.5(4) ?
C1 C2 C3 N1 -178.1(2) ?
O1 N1 C3 C4 168.9(3) ?
O2 N1 C3 C4 -13.2(4) ?
O1 N1 C3 C2 -11.4(4) ?
O2 N1 C3 C2 166.4(3) ?
C2 C3 C4 C5 -0.7(4) ?
N1 C3 C4 C5 178.9(2) ?
C3 C4 C5 C6 -0.6(4) ?
C2 C1 C6 C5 -0.2(3) ?
C2 C1 C6 C7 179.9(2) ?
C4 C5 C6 C1 1.0(3) ?
C4 C5 C6 C7 -179.1(2) ?
N3 N2 C7 C6 -179.60(18) ?
N3 N2 C7 C8 2.1(2) ?
C1 C6 C7 N2 -1.6(3) yes
C5 C6 C7 N2 178.53(19) ?
C1 C6 C7 C8 176.5(2) ?
C5 C6 C7 C8 -3.4(3) ?
N2 C7 C8 C9 -9.4(2) ?
C6 C7 C8 C9 172.34(19) ?
N2 N3 C9 C10 108.8(2) ?
C16 N3 C9 C10 -64.9(3) ?
N2 N3 C9 C8 -12.2(2) ?
C16 N3 C9 C8 174.1(2) ?
C7 C8 C9 N3 12.0(2) ?
C7 C8 C9 C10 -109.3(2) ?
N3 C9 C10 C15 155.7(2) yes
C8 C9 C10 C15 -90.0(2) ?
N3 C9 C10 C11 -27.3(3) ?
C8 C9 C10 C11 86.9(2) ?
C15 C10 C11 C12 -0.3(3) ?
C9 C10 C11 C12 -177.3(2) ?
C10 C11 C12 C13 0.9(3) ?
C11 C12 C13 C14 -0.7(3) ?
C11 C12 C13 Cl1 179.92(18) ?
C12 C13 C14 C15 -0.2(3) ?
Cl1 C13 C14 C15 179.19(17) ?
C11 C10 C15 C14 -0.6(3) ?
C9 C10 C15 C14 176.4(2) ?
C13 C14 C15 C10 0.9(3) ?
N2 N3 C16 C17 -176.0(2) ?
C9 N3 C16 C17 -2.8(3) ?
N2 N3 C16 C21 4.5(3) yes
C9 N3 C16 C21 177.8(2) ?
N3 C16 C17 C18 -179.2(2) ?
C21 C16 C17 C18 0.2(3) ?
C16 C17 C18 C19 0.4(4) ?
C17 C18 C19 C20 -0.4(4) ?
C18 C19 C20 C21 -0.1(4) ?
C19 C20 C21 C16 0.7(4) ?
C17 C16 C21 C20 -0.8(3) ?
N3 C16 C21 C20 178.7(2) ?
